data_7226512
loop_
_publ_author_name
'Mostafa, Mostafa S.'
'Elnagdi, Mohamed H.'
'Al-Mousawi, Saleh'

_publ_section_title
;
 Use of a novel multicomponent reaction under high pressure for the
 efficient construction of the new pyridazino[5,4,3-de][1,6]naphthyridine
 tricyclic system
;
_journal_name_full 'RSC Adv.'
_journal_paper_doi 10.1039/C6RA19535K
_journal_year 2016
_chemical_formula_moiety 'C21 H20 N6 O2'
_chemical_formula_sum 'C21 H20 N6 O2'
_chemical_formula_weight 388.43
_space_group_IT_number 2
_symmetry_cell_setting triclinic
_symmetry_Int_Tables_number 2
_symmetry_space_group_name_Hall '-P 1'
_symmetry_space_group_name_H-M 'P -1'
_atom_sites_solution_hydrogens geom
_atom_sites_solution_primary direct
_atom_sites_solution_secondary difmap
_audit_update_record
;
2016-07-27 deposited with the CCDC.
2016-09-08 downloaded from the CCDC.
;
_cell_angle_alpha 69.924(12)
_cell_angle_beta 75.476(18)
_cell_angle_gamma 82.35(2)
_cell_formula_units_Z 2
_cell_length_a 7.038(6)
_cell_length_b 11.242(9)
_cell_length_c 13.208(11)
_cell_measurement_reflns_used 313
_cell_measurement_temperature 150
_cell_measurement_theta_max 27.00
_cell_measurement_theta_min 3.00
_cell_volume 948.9(14)
_computing_cell_refinement 'CrystalClear-SM Expert 2.0 r4'
_computing_data_collection 'CrystalClear-SM Expert 2.0 r4 (Rigaku, 2009)'
_computing_data_reduction 'CrystalClear-SM Expert 2.0 r4'
_computing_molecular_graphics 'CrystalStructure 4.0'
_computing_publication_material 'CrystalStructure 4.0 (Rigaku, 2010)'
_computing_structure_refinement 'SHELXL97 (Sheldrick, 2008)'
_computing_structure_solution 'Il Milione (Burla, et al., 2007)'
_diffrn_ambient_temperature 150
_diffrn_detector_area_resol_mean 10.000
_diffrn_measured_fraction_theta_full 0.989
_diffrn_measured_fraction_theta_max 0.989
_diffrn_measurement_device_type 'Rigaku R-AXIS RAPID'
_diffrn_measurement_method \w
_diffrn_radiation_type 'Mo K\a'
_diffrn_radiation_wavelength 0.71075
_diffrn_reflns_av_R_equivalents 0.0818
_diffrn_reflns_limit_h_max 9
_diffrn_reflns_limit_h_min -9
_diffrn_reflns_limit_k_max 14
_diffrn_reflns_limit_k_min -14
_diffrn_reflns_limit_l_max 17
_diffrn_reflns_limit_l_min -16
_diffrn_reflns_number 9352
_diffrn_reflns_theta_full 27.48
_diffrn_reflns_theta_max 27.48
_diffrn_standards_number 0
_exptl_absorpt_coefficient_mu 0.092
_exptl_absorpt_correction_T_max 0.998
_exptl_absorpt_correction_T_min 0.722
_exptl_absorpt_correction_type multi-scan
_exptl_absorpt_process_details 'ABSCOR (Rigaku, 1995)'
_exptl_crystal_colour Colorless
_exptl_crystal_density_diffrn 1.360
_exptl_crystal_density_method 'not measured'
_exptl_crystal_description Needle
_exptl_crystal_F_000 408.00
_exptl_crystal_size_max 0.200
_exptl_crystal_size_mid 0.020
_exptl_crystal_size_min 0.020
_refine_diff_density_max 0.280
_refine_diff_density_min -0.330
_refine_ls_extinction_method none
_refine_ls_goodness_of_fit_ref 0.933
_refine_ls_hydrogen_treatment constr
_refine_ls_number_parameters 265
_refine_ls_number_reflns 4309
_refine_ls_number_restraints 0
_refine_ls_R_factor_gt 0.0544
_refine_ls_shift/su_max 0.000
_refine_ls_structure_factor_coef Fsqd
_refine_ls_weighting_details 'w = 1/[\s^2^(Fo^2^)+(0.0629P)^2^+0.0000P] where P=(Fo^2^+2Fc^2^)/3'
_refine_ls_weighting_scheme calc
_refine_ls_wR_factor_ref 0.1543
_reflns_number_gt 1965
_reflns_number_total 4309
_reflns_threshold_expression F^2^>2.0\s(F^2^)
_cod_data_source_file c6ra19535k2.cif
_cod_data_source_block User-defined
_cod_original_cell_volume 948.8(13)
_cod_database_code 7226512

loop_
_symmetry_equiv_pos_site_id
_symmetry_equiv_pos_as_xyz
1 +X,+Y,+Z
2 -X,-Y,-Z

loop_
_atom_site_label
_atom_site_type_symbol
_atom_site_fract_x
_atom_site_fract_y
_atom_site_fract_z
_atom_site_U_iso_or_equiv
_atom_site_adp_type
_atom_site_occupancy
_atom_site_symmetry_multiplicity
_atom_site_calc_flag
_atom_site_refinement_flags
O1 O 0.2623(4) 1.20139(19) 0.53465(15) 0.0359(6) Uani 1.0 2 d .
O2 O 0.3013(3) 1.20589(17) 0.35944(14) 0.0290(5) Uani 1.0 2 d .
N1 N 0.2684(4) 0.6276(2) 0.53934(16) 0.0263(6) Uani 1.0 2 d .
N2 N 0.0947(4) 0.7404(2) 0.82155(17) 0.0258(6) Uani 1.0 2 d .
N3 N 0.2943(4) 0.9655(2) 0.41513(17) 0.0246(6) Uani 1.0 2 d .
N4 N 0.2814(4) 0.8404(2) 0.43121(16) 0.0245(6) Uani 1.0 2 d .
N5 N 0.2561(4) 0.4171(3) 0.64404(19) 0.0360(7) Uani 1.0 2 d .
N6 N 0.0858(4) 0.4005(3) 0.92921(19) 0.0384(7) Uani 1.0 2 d .
C1 C 0.2445(4) 0.7497(3) 0.5359(2) 0.0218(6) Uani 1.0 2 d .
C2 C 0.2324(4) 0.5405(3) 0.6400(2) 0.0242(6) Uani 1.0 2 d .
C3 C 0.1690(4) 0.5727(3) 0.73877(19) 0.0224(6) Uani 1.0 2 d .
C4 C 0.1485(4) 0.7024(3) 0.73139(19) 0.0207(6) Uani 1.0 2 d .
C5 C 0.0444(4) 0.8738(3) 0.8192(2) 0.0237(6) Uani 1.0 2 d .
C6 C 0.1198(4) 0.9642(3) 0.7053(2) 0.0243(6) Uani 1.0 2 d .
C7 C 0.1838(4) 0.9272(3) 0.6146(2) 0.0212(6) Uani 1.0 2 d .
C8 C 0.1913(4) 0.7931(3) 0.62573(19) 0.0201(6) Uani 1.0 2 d .
C9 C 0.2502(4) 1.0074(3) 0.50009(19) 0.0204(6) Uani 1.0 2 d .
C10 C 0.1245(4) 0.4762(3) 0.8438(2) 0.0263(7) Uani 1.0 2 d .
C11 C -0.1784(5) 0.8919(3) 0.8529(3) 0.0324(7) Uani 1.0 2 d .
C12 C 0.1412(5) 0.8954(3) 0.9031(3) 0.0367(8) Uani 1.0 2 d .
C13 C 0.2719(4) 1.1466(3) 0.4682(2) 0.0239(6) Uani 1.0 2 d .
C14 C 0.3240(5) 1.3418(3) 0.3222(3) 0.0288(7) Uani 1.0 2 d .
C15 C 0.3816(5) 1.3841(3) 0.1976(3) 0.0348(8) Uani 1.0 2 d .
C16 C 0.3304(4) 0.8083(3) 0.33028(19) 0.0224(6) Uani 1.0 2 d .
C17 C 0.4978(4) 0.8569(3) 0.2519(2) 0.0262(7) Uani 1.0 2 d .
C18 C 0.5430(5) 0.8313(3) 0.1526(2) 0.0314(7) Uani 1.0 2 d .
C19 C 0.4215(5) 0.7599(3) 0.1315(3) 0.0341(8) Uani 1.0 2 d .
C20 C 0.2539(5) 0.7126(3) 0.2103(3) 0.0327(7) Uani 1.0 2 d .
C21 C 0.2065(5) 0.7370(3) 0.3103(2) 0.0286(7) Uani 1.0 2 d .
H2 H 0.0890 0.6818 0.8865 0.0309 Uiso 1.0 2 calc R
H5A H 0.2934 0.3980 0.5825 0.0432 Uiso 1.0 2 calc R
H5B H 0.2341 0.3563 0.7083 0.0432 Uiso 1.0 2 calc R
H6 H 0.1227 1.0514 0.6967 0.0291 Uiso 1.0 2 calc R
H11A H -0.2130 0.9770 0.8588 0.0388 Uiso 1.0 2 calc R
H11B H -0.2270 0.8284 0.9245 0.0388 Uiso 1.0 2 calc R
H11C H -0.2385 0.8820 0.7971 0.0388 Uiso 1.0 2 calc R
H12A H 0.2839 0.8806 0.8822 0.0441 Uiso 1.0 2 calc R
H12B H 0.0906 0.8365 0.9768 0.0441 Uiso 1.0 2 calc R
H12C H 0.1109 0.9828 0.9037 0.0441 Uiso 1.0 2 calc R
H14A H 0.4270 1.3609 0.3526 0.0346 Uiso 1.0 2 calc R
H14B H 0.1990 1.3861 0.3471 0.0346 Uiso 1.0 2 calc R
H15A H 0.2758 1.3680 0.1686 0.0417 Uiso 1.0 2 calc R
H15B H 0.5022 1.3367 0.1742 0.0417 Uiso 1.0 2 calc R
H15C H 0.4043 1.4750 0.1691 0.0417 Uiso 1.0 2 calc R
H17 H 0.5802 0.9071 0.2660 0.0315 Uiso 1.0 2 calc R
H18 H 0.6581 0.8630 0.0989 0.0377 Uiso 1.0 2 calc R
H19 H 0.4526 0.7432 0.0633 0.0409 Uiso 1.0 2 calc R
H20 H 0.1709 0.6631 0.1957 0.0392 Uiso 1.0 2 calc R
H21 H 0.0912 0.7053 0.3640 0.0343 Uiso 1.0 2 calc R

loop_
_atom_site_aniso_label
_atom_site_aniso_U_11
_atom_site_aniso_U_22
_atom_site_aniso_U_33
_atom_site_aniso_U_12
_atom_site_aniso_U_13
_atom_site_aniso_U_23
O1 0.0543(15) 0.0250(12) 0.0296(11) -0.0059(10) -0.0075(10) -0.0100(9)
O2 0.0398(13) 0.0193(11) 0.0244(10) -0.0060(9) -0.0090(9) 0.0002(8)
N1 0.0319(14) 0.0219(13) 0.0208(12) 0.0002(11) -0.0048(10) -0.0030(10)
N2 0.0343(15) 0.0212(13) 0.0182(11) 0.0013(11) -0.0049(10) -0.0035(10)
N3 0.0280(14) 0.0177(13) 0.0257(12) -0.0005(10) -0.0075(10) -0.0034(10)
N4 0.0344(15) 0.0179(13) 0.0173(11) -0.0003(11) -0.0032(10) -0.0028(9)
N5 0.0554(18) 0.0209(14) 0.0265(13) 0.0010(12) -0.0032(12) -0.0064(11)
N6 0.0505(18) 0.0282(15) 0.0277(14) -0.0005(13) -0.0044(12) -0.0016(12)
C1 0.0209(15) 0.0214(15) 0.0207(13) -0.0009(12) -0.0053(11) -0.0035(11)
C2 0.0217(15) 0.0231(16) 0.0255(14) 0.0008(12) -0.0059(12) -0.0053(12)
C3 0.0240(15) 0.0215(15) 0.0187(13) 0.0027(12) -0.0059(11) -0.0033(11)
C4 0.0181(14) 0.0225(15) 0.0195(13) -0.0002(11) -0.0038(11) -0.0047(11)
C5 0.0285(16) 0.0180(15) 0.0223(14) -0.0020(12) -0.0054(11) -0.0034(11)
C6 0.0255(15) 0.0208(15) 0.0251(14) -0.0004(12) -0.0058(11) -0.0058(12)
C7 0.0199(15) 0.0175(15) 0.0230(14) -0.0010(11) -0.0055(11) -0.0021(11)
C8 0.0192(14) 0.0212(15) 0.0188(13) 0.0015(11) -0.0054(11) -0.0053(11)
C9 0.0201(14) 0.0173(15) 0.0225(14) 0.0004(11) -0.0064(11) -0.0041(11)
C10 0.0269(16) 0.0246(16) 0.0269(15) 0.0020(13) -0.0060(12) -0.0088(13)
C11 0.0342(18) 0.0285(17) 0.0263(15) 0.0046(14) -0.0010(12) -0.0051(13)
C12 0.049(2) 0.0313(18) 0.0304(16) -0.0067(15) -0.0146(14) -0.0053(14)
C13 0.0216(15) 0.0234(16) 0.0255(14) -0.0003(12) -0.0085(11) -0.0043(12)
C14 0.0273(16) 0.0194(15) 0.0359(16) -0.0001(13) -0.0103(13) -0.0019(12)
C15 0.0352(19) 0.0265(17) 0.0343(16) -0.0051(14) -0.0082(13) 0.0024(13)
C16 0.0271(16) 0.0219(15) 0.0179(13) 0.0029(12) -0.0076(11) -0.0057(11)
C17 0.0285(16) 0.0240(16) 0.0253(14) -0.0002(13) -0.0084(12) -0.0055(12)
C18 0.0339(18) 0.0347(18) 0.0233(15) 0.0012(14) -0.0030(13) -0.0100(13)
C19 0.0408(19) 0.0386(19) 0.0254(15) 0.0035(15) -0.0086(13) -0.0144(14)
C20 0.0391(19) 0.0319(18) 0.0325(16) -0.0065(14) -0.0111(14) -0.0134(14)
C21 0.0301(17) 0.0285(17) 0.0258(14) -0.0009(13) -0.0075(12) -0.0063(12)

loop_
_atom_type_symbol
_atom_type_description
_atom_type_scat_dispersion_real
_atom_type_scat_dispersion_imag
_atom_type_scat_source
C C 0.0033 0.0016
;
International Tables for Crystallography
(1992, Vol. C, Tables 4.2.6.8 and 6.1.1.4)
;
H H 0.0000 0.0000
;
International Tables for Crystallography
(1992, Vol. C, Table 6.1.1.4)
;
N N 0.0061 0.0033
;
International Tables for Crystallography
(1992, Vol. C, Tables 4.2.6.8 and 6.1.1.4)
;
O O 0.0106 0.0060
;
International Tables for Crystallography
(1992, Vol. C, Tables 4.2.6.8 and 6.1.1.4)
;

loop_
_geom_angle_atom_site_label_1
_geom_angle_atom_site_label_2
_geom_angle_atom_site_label_3
_geom_angle
_geom_angle_publ_flag
C13 O2 C14 116.5(3) yes
C1 N1 C2 116.3(3) yes
C4 N2 C5 124.9(2) yes
N4 N3 C9 119.99(19) yes
N3 N4 C1 122.8(3) yes
N3 N4 C16 113.96(18) yes
C1 N4 C16 122.9(3) yes
N1 C1 N4 116.4(3) yes
N1 C1 C8 126.4(2) yes
N4 C1 C8 117.2(3) yes
N1 C2 N5 116.6(3) yes
N1 C2 C3 122.9(3) yes
N5 C2 C3 120.6(2) yes
C2 C3 C4 119.0(2) yes
C2 C3 C10 120.7(3) yes
C4 C3 C10 120.4(3) yes
N2 C4 C3 122.5(2) yes
N2 C4 C8 119.7(3) yes
C3 C4 C8 117.8(3) yes
N2 C5 C6 110.5(3) yes
N2 C5 C11 108.6(3) yes
N2 C5 C12 107.3(3) yes
C6 C5 C11 110.1(3) yes
C6 C5 C12 110.2(3) yes
C11 C5 C12 110.1(3) yes
C5 C6 C7 123.2(3) yes
C6 C7 C8 119.8(2) yes
C6 C7 C9 127.6(3) yes
C8 C7 C9 112.6(3) yes
C1 C8 C4 117.6(3) yes
C1 C8 C7 122.7(2) yes
C4 C8 C7 119.7(3) yes
N3 C9 C7 123.9(3) yes
N3 C9 C13 113.2(2) yes
C7 C9 C13 122.9(3) yes
N6 C10 C3 178.5(3) yes
O1 C13 O2 123.0(3) yes
O1 C13 C9 123.6(3) yes
O2 C13 C9 113.4(3) yes
O2 C14 C15 106.8(3) yes
N4 C16 C17 118.3(3) yes
N4 C16 C21 120.4(3) yes
C17 C16 C21 121.2(3) yes
C16 C17 C18 119.1(3) yes
C17 C18 C19 120.4(3) yes
C18 C19 C20 119.9(3) yes
C19 C20 C21 120.5(4) yes
C16 C21 C20 118.8(3) yes
C4 N2 H2 117.550 no
C5 N2 H2 117.541 no
C2 N5 H5A 120.004 no
C2 N5 H5B 119.994 no
H5A N5 H5B 120.002 no
C5 C6 H6 118.398 no
C7 C6 H6 118.392 no
C5 C11 H11A 109.472 no
C5 C11 H11B 109.467 no
C5 C11 H11C 109.475 no
H11A C11 H11B 109.469 no
H11A C11 H11C 109.473 no
H11B C11 H11C 109.472 no
C5 C12 H12A 109.478 no
C5 C12 H12B 109.468 no
C5 C12 H12C 109.468 no
H12A C12 H12B 109.472 no
H12A C12 H12C 109.472 no
H12B C12 H12C 109.469 no
O2 C14 H14A 110.365 no
O2 C14 H14B 110.367 no
C15 C14 H14A 110.359 no
C15 C14 H14B 110.364 no
H14A C14 H14B 108.591 no
C14 C15 H15A 109.472 no
C14 C15 H15B 109.476 no
C14 C15 H15C 109.478 no
H15A C15 H15B 109.465 no
H15A C15 H15C 109.463 no
H15B C15 H15C 109.472 no
C16 C17 H17 120.433 no
C18 C17 H17 120.442 no
C17 C18 H18 119.810 no
C19 C18 H18 119.792 no
C18 C19 H19 120.041 no
C20 C19 H19 120.046 no
C19 C20 H20 119.747 no
C21 C20 H20 119.747 no
C16 C21 H21 120.584 no
C20 C21 H21 120.591 no

loop_
_geom_bond_atom_site_label_1
_geom_bond_atom_site_label_2
_geom_bond_distance
_geom_bond_publ_flag
O1 C13 1.218(5) yes
O2 C13 1.335(3) yes
O2 C14 1.453(4) yes
N1 C1 1.346(4) yes
N1 C2 1.339(3) yes
N2 C4 1.351(4) yes
N2 C5 1.486(4) yes
N3 N4 1.359(4) yes
N3 C9 1.314(4) yes
N4 C1 1.393(3) yes
N4 C16 1.447(4) yes
N5 C2 1.359(4) yes
N6 C10 1.148(4) yes
C1 C8 1.383(5) yes
C2 C3 1.422(5) yes
C3 C4 1.417(5) yes
C3 C10 1.428(4) yes
C4 C8 1.404(3) yes
C5 C6 1.508(4) yes
C5 C11 1.525(4) yes
C5 C12 1.535(5) yes
C6 C7 1.354(5) yes
C7 C8 1.458(4) yes
C7 C9 1.463(4) yes
C9 C13 1.493(4) yes
C14 C15 1.509(4) yes
C16 C17 1.389(4) yes
C16 C21 1.385(5) yes
C17 C18 1.389(5) yes
C18 C19 1.381(6) yes
C19 C20 1.388(4) yes
C20 C21 1.391(5) yes
N2 H2 0.880 no
N5 H5A 0.880 no
N5 H5B 0.880 no
C6 H6 0.950 no
C11 H11A 0.980 no
C11 H11B 0.980 no
C11 H11C 0.980 no
C12 H12A 0.980 no
C12 H12B 0.980 no
C12 H12C 0.980 no
C14 H14A 0.990 no
C14 H14B 0.990 no
C15 H15A 0.980 no
C15 H15B 0.980 no
C15 H15C 0.980 no
C17 H17 0.950 no
C18 H18 0.950 no
C19 H19 0.950 no
C20 H20 0.950 no
C21 H21 0.950 no

loop_
_geom_contact_atom_site_label_1
_geom_contact_atom_site_label_2
_geom_contact_distance
_geom_contact_publ_flag
_geom_contact_site_symmetry_2
O1 N3 3.481(5) no .
O1 C6 2.940(4) no .
O1 C7 2.975(4) no .
O1 C14 2.661(4) no .
O2 N3 2.550(4) no .
N1 N3 3.592(4) no .
N1 C4 2.838(4) no .
N1 C16 2.779(4) no .
N1 C21 2.969(4) no .
N2 N6 3.593(5) no .
N2 C7 2.797(4) no .
N2 C10 2.866(5) no .
N3 C8 2.771(4) no .
N3 C17 2.825(4) no .
N3 C21 3.491(5) no .
N4 C2 3.541(4) no .
N4 C7 2.810(5) no .
N5 C1 3.512(5) no .
N5 C10 2.842(5) no .
N6 C2 3.530(4) no .
N6 C4 3.503(4) no .
C1 C3 2.707(4) no .
C1 C9 2.775(5) no .
C1 C17 3.580(4) no .
C1 C21 3.109(5) no .
C2 C8 2.761(5) no .
C4 C6 2.829(5) no .
C4 C11 3.405(5) no .
C5 C8 2.905(5) no .
C6 C13 3.106(4) no .
C7 C11 3.457(4) no .
C9 C16 3.583(5) no .
C16 C19 2.764(5) no .
C17 C20 2.777(6) no .
C18 C21 2.784(4) no .
O1 N3 3.510(4) no 2_676
O1 N4 3.304(5) no 2_676
O1 N5 3.212(5) no 1_565
O1 C1 3.428(5) no 2_676
O1 C17 3.472(5) no 2_676
O1 C21 3.541(4) no 2_576
O2 C4 3.565(5) no 2_576
O2 C8 3.422(5) no 2_576
N2 N6 3.133(4) no 2_567
N3 O1 3.510(4) no 2_676
N3 C6 3.535(5) no 2_576
N3 C7 3.491(5) no 2_576
N4 O1 3.304(5) no 2_676
N5 O1 3.212(5) no 1_545
N5 C16 3.598(5) no 2_666
N5 C17 3.354(4) no 2_666
N5 C18 3.566(4) no 2_666
N6 N2 3.133(4) no 2_567
N6 N6 3.313(5) no 2_567
C1 O1 3.428(5) no 2_676
C4 O2 3.565(5) no 2_576
C4 C15 3.582(5) no 2_676
C6 N3 3.535(5) no 2_576
C7 N3 3.491(5) no 2_576
C8 O2 3.422(5) no 2_576
C9 C9 3.548(5) no 2_576
C9 C9 3.498(5) no 2_676
C11 C17 3.482(5) no 2_576
C15 C4 3.582(5) no 2_676
C16 N5 3.598(5) no 2_666
C17 O1 3.472(5) no 2_676
C17 N5 3.354(4) no 2_666
C17 C11 3.482(5) no 2_576
C18 N5 3.566(4) no 2_666
C21 O1 3.541(4) no 2_576
O1 H6 2.3013 no .
O1 H14A 2.5570 no .
O1 H14B 2.7244 no .
O2 H15A 2.5869 no .
O2 H15B 2.5483 no .
O2 H15C 3.2317 no .
N1 H5A 2.4372 no .
N1 H5B 3.0969 no .
N1 H21 2.7300 no .
N2 H6 3.3236 no .
N2 H11A 3.2918 no .
N2 H11B 2.5951 no .
N2 H11C 2.6772 no .
N2 H12A 2.6186 no .
N2 H12B 2.6184 no .
N2 H12C 3.2846 no .
N3 H17 2.6284 no .
N4 H17 2.5967 no .
N4 H21 2.6365 no .
N6 H2 3.0171 no .
N6 H5B 3.0302 no .
C1 H21 2.9522 no .
C3 H2 2.5568 no .
C3 H5A 3.2104 no .
C3 H5B 2.5638 no .
C4 H11C 3.2858 no .
C6 H2 3.2504 no .
C6 H11A 2.7105 no .
C6 H11B 3.3296 no .
C6 H11C 2.6461 no .
C6 H12A 2.6893 no .
C6 H12B 3.3380 no .
C6 H12C 2.6845 no .
C7 H11C 3.2966 no .
C8 H2 3.1603 no .
C8 H6 3.2883 no .
C8 H11C 3.5473 no .
C9 H6 2.7176 no .
C10 H2 2.5279 no .
C10 H5B 2.5110 no .
C11 H2 2.7991 no .
C11 H6 2.8710 no .
C11 H12A 3.3522 no .
C11 H12B 2.6815 no .
C11 H12C 2.7109 no .
C12 H2 2.5656 no .
C12 H6 2.7130 no .
C12 H11A 2.6739 no .
C12 H11B 2.7140 no .
C12 H11C 3.3539 no .
C13 H6 2.8006 no .
C13 H14A 2.5822 no .
C13 H14B 2.6752 no .
C16 H18 3.2542 no .
C16 H20 3.2495 no .
C17 H19 3.2607 no .
C17 H21 3.2750 no .
C18 H20 3.2535 no .
C19 H17 3.2623 no .
C19 H21 3.2726 no .
C20 H18 3.2548 no .
C21 H17 3.2736 no .
C21 H19 3.2695 no .
H2 H11B 2.6353 no .
H2 H11C 3.1515 no .
H2 H12A 2.7509 no .
H2 H12B 2.4254 no .
H2 H12C 3.4941 no .
H6 H11A 2.7611 no .
H6 H11C 3.1165 no .
H6 H12A 2.9262 no .
H6 H12C 2.5564 no .
H11A H12A 3.5777 no .
H11A H12B 2.9276 no .
H11A H12C 2.5090 no .
H11B H12A 3.5933 no .
H11B H12B 2.5204 no .
H11B H12C 3.0310 no .
H11C H12B 3.5874 no .
H11C H12C 3.5900 no .
H14A H15A 2.8607 no .
H14A H15B 2.3832 no .
H14A H15C 2.3555 no .
H14B H15A 2.3553 no .
H14B H15B 2.8608 no .
H14B H15C 2.3834 no .
H17 H18 2.3424 no .
H18 H19 2.3290 no .
H19 H20 2.3354 no .
H20 H21 2.3460 no .
O1 H5A 2.5469 no 1_565
O1 H5B 3.2791 no 1_565
O1 H17 2.9240 no 2_676
O1 H21 2.7716 no 2_576
O2 H11C 2.7242 no 2_576
N1 H5A 3.1266 no 2_666
N1 H14A 2.8951 no 2_676
N1 H14B 3.2552 no 2_576
N2 H15A 2.9781 no 2_576
N2 H15B 2.8624 no 2_676
N3 H11C 2.8327 no 2_576
N4 H6 3.5345 no 2_576
N4 H11C 3.5591 no 2_576
N5 H14A 3.5792 no 2_676
N5 H17 3.5522 no 2_666
N5 H20 3.2473 no 2_566
N5 H21 3.0007 no 2_566
N6 H2 2.3553 no 2_567
N6 H11B 2.8653 no 2_567
N6 H12B 2.8318 no 2_567
N6 H15A 3.5347 no 2_576
N6 H18 3.3409 no 2_666
N6 H19 3.4392 no 2_666
N6 H20 3.0253 no 2_566
C1 H14A 2.9572 no 2_676
C1 H14B 3.4188 no 2_576
C2 H14A 2.8079 no 2_676
C2 H14B 3.0157 no 2_576
C3 H14A 2.8844 no 2_676
C3 H14B 3.0001 no 2_576
C3 H15A 3.1342 no 2_576
C3 H15B 3.2364 no 2_676
C3 H15C 3.4263 no 2_676
C3 H20 3.5469 no 2_566
C4 H14A 2.9959 no 2_676
C4 H14B 3.2661 no 2_576
C4 H15A 3.0364 no 2_576
C4 H15B 2.9434 no 2_676
C5 H17 3.5569 no 2_676
C6 H17 2.8787 no 2_676
C7 H17 3.5888 no 2_676
C8 H14A 3.0167 no 2_676
C8 H14B 3.4945 no 2_576
C10 H2 3.4320 no 2_567
C10 H15A 3.1226 no 2_576
C10 H15B 3.4919 no 2_676
C10 H15C 3.3855 no 2_676
C10 H20 3.0044 no 2_566
C11 H15A 3.2079 no 2_576
C11 H18 3.0797 no 1_456
C11 H19 3.4069 no 1_456
C12 H12C 3.3195 no 2_577
C12 H15B 3.5979 no 2_676
C12 H17 3.0529 no 2_676
C12 H18 3.2136 no 2_676
C12 H19 3.3239 no 1_556
C13 H21 3.5740 no 2_576
C14 H11C 3.5735 no 2_576
C14 H20 3.5675 no 1_565
C15 H11C 3.2538 no 2_576
C15 H20 3.2814 no 1_565
C16 H5A 3.4316 no 2_666
C16 H5B 3.3808 no 2_666
C16 H6 3.4095 no 2_576
C16 H11A 3.0183 no 2_576
C16 H11C 3.3613 no 2_576
C17 H5A 3.3685 no 2_666
C17 H5B 2.8306 no 2_666
C17 H6 3.2838 no 2_676
C17 H11A 2.8701 no 2_576
C17 H11C 3.1978 no 2_576
C17 H12A 3.2340 no 2_676
C17 H12C 3.3159 no 2_676
C18 H5B 2.8619 no 2_666
C18 H11A 2.9461 no 2_576
C18 H11B 3.0506 no 1_654
C18 H12A 3.4547 no 2_676
C18 H12C 3.1993 no 2_676
C19 H5B 3.4481 no 2_666
C19 H11A 3.1504 no 2_576
C19 H11B 3.1399 no 1_654
C19 H12A 3.4363 no 1_554
C19 H12B 3.3144 no 1_554
C19 H15C 3.0829 no 1_545
C20 H5B 3.4405 no 2_566
C20 H11A 3.2818 no 2_576
C20 H12B 3.3421 no 1_554
C20 H14B 3.5160 no 1_545
C20 H15C 2.9167 no 1_545
C21 H5B 3.4930 no 2_566
C21 H6 3.0858 no 2_576
C21 H11A 3.2226 no 2_576
H2 N6 2.3553 no 2_567
H2 C10 3.4320 no 2_567
H2 H15A 3.0061 no 2_576
H2 H15B 2.7858 no 2_676
H5A O1 2.5469 no 1_545
H5A N1 3.1266 no 2_666
H5A C16 3.4316 no 2_666
H5A C17 3.3685 no 2_666
H5A H14A 3.0997 no 1_545
H5A H14B 3.3869 no 1_545
H5A H17 3.4537 no 2_666
H5A H21 2.9132 no 2_566
H5B O1 3.2791 no 1_545
H5B C16 3.3808 no 2_666
H5B C17 2.8306 no 2_666
H5B C18 2.8619 no 2_666
H5B C19 3.4481 no 2_666
H5B C20 3.4405 no 2_566
H5B C21 3.4930 no 2_566
H5B H17 3.0156 no 2_666
H5B H18 3.0501 no 2_666
H5B H20 2.8188 no 2_566
H5B H21 2.9334 no 2_566
H6 N4 3.5345 no 2_576
H6 C16 3.4095 no 2_576
H6 C17 3.2838 no 2_676
H6 C21 3.0858 no 2_576
H6 H17 2.4019 no 2_676
H6 H21 2.8966 no 2_576
H11A C16 3.0183 no 2_576
H11A C17 2.8701 no 2_576
H11A C18 2.9461 no 2_576
H11A C19 3.1504 no 2_576
H11A C20 3.2818 no 2_576
H11A C21 3.2226 no 2_576
H11A H12C 3.5706 no 2_577
H11A H17 3.2952 no 2_576
H11A H18 2.9322 no 1_456
H11A H18 3.4164 no 2_576
H11B N6 2.8653 no 2_567
H11B C18 3.0506 no 1_456
H11B C19 3.1399 no 1_456
H11B H12A 3.5651 no 1_455
H11B H15A 2.9637 no 2_576
H11B H15B 3.5752 no 2_576
H11B H18 2.3892 no 1_456
H11B H19 2.5804 no 1_456
H11C O2 2.7242 no 2_576
H11C N3 2.8327 no 2_576
H11C N4 3.5591 no 2_576
H11C C14 3.5735 no 2_576
H11C C15 3.2538 no 2_576
H11C C16 3.3613 no 2_576
H11C C17 3.1978 no 2_576
H11C H12A 3.2666 no 1_455
H11C H15A 2.7266 no 2_576
H11C H15B 3.1390 no 2_576
H11C H17 3.1986 no 2_576
H11C H19 3.5812 no 1_456
H12A C17 3.2340 no 2_676
H12A C18 3.4547 no 2_676
H12A C19 3.4363 no 1_556
H12A H11B 3.5651 no 1_655
H12A H11C 3.2666 no 1_655
H12A H15B 2.9145 no 2_676
H12A H17 2.6273 no 2_676
H12A H18 3.0651 no 2_676
H12A H19 2.8135 no 1_556
H12B N6 2.8318 no 2_567
H12B C19 3.3144 no 1_556
H12B C20 3.3421 no 1_556
H12B H12C 2.9898 no 2_577
H12B H18 3.0947 no 1_456
H12B H19 2.9697 no 1_556
H12B H20 3.0222 no 1_556
H12C C12 3.3195 no 2_577
H12C C17 3.3159 no 2_676
H12C C18 3.1993 no 2_676
H12C H11A 3.5706 no 2_577
H12C H12B 2.9898 no 2_577
H12C H12C 2.7531 no 2_577
H12C H17 2.7657 no 2_676
H12C H18 2.5158 no 2_676
H14A N1 2.8951 no 2_676
H14A N5 3.5792 no 2_676
H14A C1 2.9572 no 2_676
H14A C2 2.8079 no 2_676
H14A C3 2.8844 no 2_676
H14A C4 2.9959 no 2_676
H14A C8 3.0167 no 2_676
H14A H5A 3.0997 no 1_565
H14B N1 3.2552 no 2_576
H14B C1 3.4188 no 2_576
H14B C2 3.0157 no 2_576
H14B C3 3.0001 no 2_576
H14B C4 3.2661 no 2_576
H14B C8 3.4945 no 2_576
H14B C20 3.5160 no 1_565
H14B H5A 3.3869 no 1_565
H14B H20 3.0817 no 1_565
H15A N2 2.9781 no 2_576
H15A N6 3.5347 no 2_576
H15A C3 3.1342 no 2_576
H15A C4 3.0364 no 2_576
H15A C10 3.1226 no 2_576
H15A C11 3.2079 no 2_576
H15A H2 3.0061 no 2_576
H15A H11B 2.9637 no 2_576
H15A H11C 2.7266 no 2_576
H15A H20 3.4219 no 1_565
H15B N2 2.8624 no 2_676
H15B C3 3.2364 no 2_676
H15B C4 2.9434 no 2_676
H15B C10 3.4919 no 2_676
H15B C12 3.5979 no 2_676
H15B H2 2.7858 no 2_676
H15B H11B 3.5752 no 2_576
H15B H11C 3.1390 no 2_576
H15B H12A 2.9145 no 2_676
H15B H19 3.4793 no 2_675
H15C C3 3.4263 no 2_676
H15C C10 3.3855 no 2_676
H15C C19 3.0829 no 1_565
H15C C20 2.9167 no 1_565
H15C H19 2.8818 no 1_565
H15C H20 2.5676 no 1_565
H17 O1 2.9240 no 2_676
H17 N5 3.5522 no 2_666
H17 C5 3.5569 no 2_676
H17 C6 2.8787 no 2_676
H17 C7 3.5888 no 2_676
H17 C12 3.0529 no 2_676
H17 H5A 3.4537 no 2_666
H17 H5B 3.0156 no 2_666
H17 H6 2.4019 no 2_676
H17 H11A 3.2952 no 2_576
H17 H11C 3.1986 no 2_576
H17 H12A 2.6273 no 2_676
H17 H12C 2.7657 no 2_676
H18 N6 3.3409 no 2_666
H18 C11 3.0797 no 1_654
H18 C12 3.2136 no 2_676
H18 H5B 3.0501 no 2_666
H18 H11A 2.9322 no 1_654
H18 H11A 3.4164 no 2_576
H18 H11B 2.3892 no 1_654
H18 H12A 3.0651 no 2_676
H18 H12B 3.0947 no 1_654
H18 H12C 2.5158 no 2_676
H19 N6 3.4392 no 2_666
H19 C11 3.4069 no 1_654
H19 C12 3.3239 no 1_554
H19 H11B 2.5804 no 1_654
H19 H11C 3.5812 no 1_654
H19 H12A 2.8135 no 1_554
H19 H12B 2.9697 no 1_554
H19 H15B 3.4793 no 2_675
H19 H15C 2.8818 no 1_545
H20 N5 3.2473 no 2_566
H20 N6 3.0253 no 2_566
H20 C3 3.5469 no 2_566
H20 C10 3.0044 no 2_566
H20 C14 3.5675 no 1_545
H20 C15 3.2814 no 1_545
H20 H5B 2.8188 no 2_566
H20 H12B 3.0222 no 1_554
H20 H14B 3.0817 no 1_545
H20 H15A 3.4219 no 1_545
H20 H15C 2.5676 no 1_545
H21 O1 2.7716 no 2_576
H21 N5 3.0007 no 2_566
H21 C13 3.5740 no 2_576
H21 H5A 2.9132 no 2_566
H21 H5B 2.9334 no 2_566
H21 H6 2.8966 no 2_576

loop_
_geom_torsion_atom_site_label_1
_geom_torsion_atom_site_label_2
_geom_torsion_atom_site_label_3
_geom_torsion_atom_site_label_4
_geom_torsion
_geom_torsion_publ_flag
C13 O2 C14 C15 172.7(2) no
C14 O2 C13 O1 0.6(4) no
C14 O2 C13 C9 -180.0(2) no
C1 N1 C2 N5 179.9(3) no
C1 N1 C2 C3 1.0(4) no
C2 N1 C1 N4 -179.8(3) no
C2 N1 C1 C8 1.7(4) no
C4 N2 C5 C6 -17.5(4) no
C4 N2 C5 C11 103.4(3) no
C4 N2 C5 C12 -137.6(3) no
C5 N2 C4 C3 -171.2(3) no
C5 N2 C4 C8 10.5(4) no
N4 N3 C9 C7 -0.7(4) no
N4 N3 C9 C13 -180.0(2) no
C9 N3 N4 C1 -7.6(4) no
C9 N3 N4 C16 178.8(2) no
N3 N4 C1 N1 -169.1(3) no
N3 N4 C1 C8 9.6(4) no
N3 N4 C16 C17 45.7(3) no
N3 N4 C16 C21 -130.5(3) no
C1 N4 C16 C17 -127.8(3) no
C1 N4 C16 C21 55.9(4) no
C16 N4 C1 N1 3.9(4) no
C16 N4 C1 C8 -177.4(3) no
N1 C1 C8 C4 -3.3(5) no
N1 C1 C8 C7 175.0(3) no
N4 C1 C8 C4 178.2(3) no
N4 C1 C8 C7 -3.5(4) no
N1 C2 C3 C4 -1.9(5) no
N1 C2 C3 C10 177.3(3) no
N5 C2 C3 C4 179.2(3) no
N5 C2 C3 C10 -1.6(5) no
C2 C3 C4 N2 -178.0(3) no
C2 C3 C4 C8 0.3(4) no
C10 C3 C4 N2 2.7(4) no
C10 C3 C4 C8 -179.0(3) no
N2 C4 C8 C1 -179.6(3) no
N2 C4 C8 C7 2.0(4) no
C3 C4 C8 C1 2.1(4) no
C3 C4 C8 C7 -176.3(3) no
N2 C5 C6 C7 13.5(4) no
C11 C5 C6 C7 -106.5(3) no
C12 C5 C6 C7 131.9(3) no
C5 C6 C7 C8 -3.3(4) no
C5 C6 C7 C9 176.7(3) no
C6 C7 C8 C1 176.3(3) no
C6 C7 C8 C4 -5.5(4) no
C6 C7 C9 N3 -173.9(3) no
C6 C7 C9 C13 5.2(5) no
C8 C7 C9 N3 6.0(4) no
C8 C7 C9 C13 -174.8(2) no
C9 C7 C8 C1 -3.7(4) no
C9 C7 C8 C4 174.6(2) no
N3 C9 C13 O1 -170.5(3) no
N3 C9 C13 O2 10.0(4) no
C7 C9 C13 O1 10.3(4) no
C7 C9 C13 O2 -169.2(3) no
N4 C16 C17 C18 -177.45(19) no
N4 C16 C21 C20 177.2(2) no
C17 C16 C21 C20 1.1(4) no
C21 C16 C17 C18 -1.2(4) no
C16 C17 C18 C19 0.9(4) no
C17 C18 C19 C20 -0.5(4) no
C18 C19 C20 C21 0.3(4) no
C19 C20 C21 C16 -0.6(4) no
